data_7225628
loop_
_publ_author_name
'Losev, E. A.'
'Zakharov, B. A.'
'Boldyreva, E. V.'

_publ_section_title
;
 Polymorphic transformations in glycine co-crystals at low temperature and
 high pressure: two new examples as a follow-up to a glycine--glutaric
 acid study
;
_journal_issue 31
_journal_name_full CrystEngComm
_journal_page_first 5869
_journal_paper_doi 10.1039/C6CE00561F
_journal_volume 18
_journal_year 2016
_chemical_formula_moiety 'C4 H6 O6, C2 H5 N O2'
_chemical_formula_sum 'C6 H11 N O8'
_chemical_formula_weight 225.16
_chemical_name_common 'glycine-DL-tartaric acid (1:1)'
_chemical_name_systematic 'glycine-DL-tartaric acid (1:1)'
_space_group_crystal_system monoclinic
_space_group_IT_number 14
_space_group_name_Hall '-P 2ybc'
_space_group_name_H-M_alt 'P 1 21/c 1'
_symmetry_space_group_name_Hall '-P 2ybc'
_symmetry_space_group_name_H-M 'P 1 21/c 1'
_atom_sites_solution_hydrogens geom
_atom_sites_solution_primary direct
_atom_sites_solution_secondary difmap
_audit_creation_method SHELXL-2014/7
_audit_update_record
;
2016-06-01 deposited with the CCDC.
2016-06-20 downloaded from the CCDC.
;
_cell_angle_alpha 90
_cell_angle_beta 102.972(6)
_cell_angle_gamma 90
_cell_formula_units_Z 4
_cell_length_a 4.8316(3)
_cell_length_b 9.291(2)
_cell_length_c 20.4354(15)
_cell_measurement_pressure 100000
_cell_measurement_reflns_used 1119
_cell_measurement_temperature 293(2)
_cell_measurement_theta_max 28.2292
_cell_measurement_theta_min 2.0412
_cell_volume 893.9(2)
_computing_cell_refinement
;
CrysAlisPro, Agilent Technologies,
Version 1.171.35.21 (release 20-01-2012 CrysAlis171 .NET)
(compiled Jan 23 2012,18:06:46)
;
_computing_data_collection
;
CrysAlisPro, Agilent Technologies,
Version 1.171.35.21 (release 20-01-2012 CrysAlis171 .NET)
(compiled Jan 23 2012,18:06:46)
;
_computing_data_reduction
;
CrysAlisPro, Agilent Technologies,
Version 1.171.35.21 (release 20-01-2012 CrysAlis171 .NET)
(compiled Jan 23 2012,18:06:46)
;
_computing_molecular_graphics 'Mercury (Macrae et al., 2006)'
_computing_publication_material
;
Mercury (Macrae et al., 2006), 
PLATON (Spek, 2009),
;
_computing_structure_refinement 'SHELXL-2014/7 (Sheldrick, 2014)'
_computing_structure_solution 'SHELXS-2014/7 (Sheldrick, 2014)'
_diffrn_ambient_pressure 100000
_diffrn_ambient_temperature 293(2)
_diffrn_detector_area_resol_mean 10.3457
_diffrn_measured_fraction_theta_full 0.579
_diffrn_measured_fraction_theta_max 0.499
_diffrn_measurement_device_type 'Xcalibur, Ruby, Gemini'
_diffrn_measurement_method \w-scan
_diffrn_radiation_type MoK\a
_diffrn_radiation_wavelength 0.71073
_diffrn_reflns_av_R_equivalents 0.1279
_diffrn_reflns_av_unetI/netI 0.1088
_diffrn_reflns_Laue_measured_fraction_full 0.579
_diffrn_reflns_Laue_measured_fraction_max 0.499
_diffrn_reflns_limit_h_max 6
_diffrn_reflns_limit_h_min -6
_diffrn_reflns_limit_k_max 7
_diffrn_reflns_limit_k_min -7
_diffrn_reflns_limit_l_max 25
_diffrn_reflns_limit_l_min -24
_diffrn_reflns_number 4635
_diffrn_reflns_point_group_measured_fraction_full 0.579
_diffrn_reflns_point_group_measured_fraction_max 0.499
_diffrn_reflns_theta_full 25.187
_diffrn_reflns_theta_max 28.229
_diffrn_reflns_theta_min 2.993
_diffrn_source 'Enhance (Mo) X-ray Source'
_exptl_absorpt_coefficient_mu 0.159
_exptl_absorpt_correction_T_max 0.480
_exptl_absorpt_correction_T_min 0.396
_exptl_absorpt_correction_type gaussian
_exptl_absorpt_process_details 'Absorb-7 (Angel, 2013)'
_exptl_crystal_colour colourless
_exptl_crystal_density_diffrn 1.673
_exptl_crystal_description block
_exptl_crystal_F_000 472
_exptl_crystal_size_max 0.160
_exptl_crystal_size_mid 0.060
_exptl_crystal_size_min 0.030
_refine_diff_density_max 0.218
_refine_diff_density_min -0.283
_refine_diff_density_rms 0.060
_refine_ls_extinction_method none
_refine_ls_goodness_of_fit_ref 0.930
_refine_ls_hydrogen_treatment constr
_refine_ls_matrix_type full
_refine_ls_number_parameters 136
_refine_ls_number_reflns 1108
_refine_ls_number_restraints 0
_refine_ls_restrained_S_all 0.930
_refine_ls_R_factor_all 0.1320
_refine_ls_R_factor_gt 0.0619
_refine_ls_shift/su_max 0.000
_refine_ls_shift/su_mean 0.000
_refine_ls_structure_factor_coef Fsqd
_refine_ls_weighting_details 'w=1/[\s^2^(Fo^2^)+(0.1000P)^2^] where P=(Fo^2^+2Fc^2^)/3'
_refine_ls_weighting_scheme calc
_refine_ls_wR_factor_gt 0.1419
_refine_ls_wR_factor_ref 0.1915
_reflns_Friedel_coverage 0.000
_reflns_number_gt 585
_reflns_number_total 1108
_reflns_threshold_expression 'I > 2\s(I)'
_cod_data_source_file c6ce00561f17.cif
_cod_data_source_block gta010GPa
_cod_depositor_comments
;
The following automatic conversions were performed:

'_exptl_absorpt_correction_type' value 'Gaussian' changed to
'gaussian' according to
/usr/data/users/saulius/crontab/automatic-downloads/rss-feeds/RSC/lib/dictionaries/cif_core.dic
dictionary named 'cif_core.dic' version 2.4.2 from 2011-04-26.

Automatic conversion script
Id: cif_fix_values 4268 2015-11-12 08:31:59Z antanas 

 Adding full bibliography for 7225609--7225638.cif.
;
_cod_original_cell_volume 894.0(2)
_cod_database_code 7225628
_shelx_shelxl_version_number 2014/7
_shelx_space_group_comment
;
The symmetry employed for this shelxl refinement is uniquely defined
by the following loop, which should always be used as a source of
symmetry information in preference to the above space-group names.
They are only intended as comments.
;
_shelx_estimated_absorpt_t_min 0.975
_shelx_estimated_absorpt_t_max 0.995

loop_
_space_group_symop_operation_xyz
'x, y, z'
'-x, y+1/2, -z+1/2'
'-x, -y, -z'
'x, -y-1/2, z-1/2'

loop_
_atom_site_label
_atom_site_type_symbol
_atom_site_fract_x
_atom_site_fract_y
_atom_site_fract_z
_atom_site_U_iso_or_equiv
_atom_site_adp_type
_atom_site_occupancy
_atom_site_site_symmetry_order
_atom_site_calc_flag
_atom_site_refinement_flags_posn
_atom_site_refinement_flags_adp
O3 O 0.2367(5) 0.1224(5) 0.43521(12) 0.0329(14) Uani 1 1 d . .
H3 H 0.4008 0.1326 0.4565 0.049 Uiso 1 1 calc R U
O5 O 0.3979(6) 0.3549(5) 0.56698(13) 0.0420(15) Uani 1 1 d . .
H5 H 0.5190 0.3531 0.6022 0.063 Uiso 1 1 calc R U
O4 O -0.2187(5) 0.1451(5) 0.50704(13) 0.0382(15) Uani 1 1 d . .
H4 H -0.1351 0.0757 0.5270 0.057 Uiso 1 1 calc R U
O1 O -0.2216(6) 0.1614(5) 0.33736(15) 0.0426(18) Uani 1 1 d . .
O2 O -0.3294(6) 0.3637(5) 0.38374(13) 0.0414(16) Uani 1 1 d . .
H2 H -0.4628 0.3661 0.3509 0.062 Uiso 1 1 calc R U
O6 O 0.2540(6) 0.1486(5) 0.60538(15) 0.0441(19) Uani 1 1 d . .
O8 O -0.2258(6) 0.5844(5) 0.70732(13) 0.0393(15) Uani 1 1 d . .
C4 C 0.2273(8) 0.2481(8) 0.5654(2) 0.032(2) Uani 1 1 d . .
O7 O -0.1822(6) 0.3617(5) 0.66814(15) 0.0415(17) Uani 1 1 d . .
C2 C 0.0812(8) 0.2494(7) 0.43984(17) 0.0238(18) Uani 1 1 d . .
H2A H 0.2017 0.3331 0.4373 0.029 Uiso 1 1 calc R U
C5 C -0.1012(8) 0.4683(9) 0.70649(19) 0.030(2) Uani 1 1 d . .
C1 C -0.1748(8) 0.2521(8) 0.38013(18) 0.025(2) Uani 1 1 d . .
C3 C -0.0229(8) 0.2566(7) 0.50515(18) 0.0255(18) Uani 1 1 d . .
H3A H -0.1191 0.3490 0.5066 0.031 Uiso 1 1 calc R U
N1 N 0.2050(6) 0.5475(6) 0.81283(15) 0.038(2) Uani 1 1 d . .
H1A H 0.3722 0.5351 0.8412 0.057 Uiso 1 1 calc R U
H1B H 0.1903 0.6380 0.7982 0.057 Uiso 1 1 calc R U
H1C H 0.0661 0.5289 0.8338 0.057 Uiso 1 1 calc R U
C6 C 0.1823(7) 0.4490(7) 0.75551(18) 0.028(2) Uani 1 1 d . .
H6A H 0.2008 0.3504 0.7715 0.033 Uiso 1 1 calc R U
H6B H 0.3350 0.4682 0.7330 0.033 Uiso 1 1 calc R U

loop_
_atom_site_aniso_label
_atom_site_aniso_U_11
_atom_site_aniso_U_22
_atom_site_aniso_U_33
_atom_site_aniso_U_23
_atom_site_aniso_U_13
_atom_site_aniso_U_12
O3 0.0226(12) 0.035(5) 0.0353(19) -0.0056(15) -0.0056(11) 0.0077(19)
O5 0.0413(17) 0.044(5) 0.0313(19) 0.0002(15) -0.0109(12) -0.012(2)
O4 0.0279(14) 0.042(5) 0.039(2) 0.0096(15) -0.0048(12) -0.0007(19)
O1 0.0353(15) 0.051(6) 0.033(2) -0.0150(19) -0.0101(12) 0.007(2)
O2 0.0453(17) 0.032(6) 0.036(2) -0.0019(15) -0.0140(13) 0.018(2)
O6 0.0411(17) 0.051(7) 0.032(2) 0.0100(19) -0.0086(13) -0.001(2)
O8 0.0330(16) 0.038(6) 0.037(2) 0.0007(17) -0.0118(12) 0.006(2)
C4 0.025(2) 0.045(9) 0.025(3) -0.006(3) 0.0013(17) 0.000(3)
O7 0.0441(17) 0.027(6) 0.043(2) -0.0096(18) -0.0124(14) -0.003(2)
C2 0.0246(18) 0.011(7) 0.031(3) -0.002(2) -0.0026(15) -0.011(3)
C5 0.026(2) 0.034(9) 0.028(3) 0.006(2) 0.0013(16) 0.004(3)
C1 0.028(2) 0.023(8) 0.023(3) -0.001(2) 0.0002(16) 0.002(3)
C3 0.0258(19) 0.016(6) 0.031(2) -0.002(2) -0.0028(15) 0.005(3)
N1 0.0324(17) 0.041(7) 0.033(2) 0.0060(19) -0.0109(14) -0.008(2)
C6 0.0287(19) 0.022(8) 0.027(2) 0.000(2) -0.0053(15) -0.006(3)

loop_
_atom_type_symbol
_atom_type_description
_atom_type_scat_dispersion_real
_atom_type_scat_dispersion_imag
_atom_type_scat_source
C C 0.0033 0.0016 'International Tables Vol C Tables 4.2.6.8 and 6.1.1.4'
H H 0.0000 0.0000 'International Tables Vol C Tables 4.2.6.8 and 6.1.1.4'
N N 0.0061 0.0033 'International Tables Vol C Tables 4.2.6.8 and 6.1.1.4'
O O 0.0106 0.0060 'International Tables Vol C Tables 4.2.6.8 and 6.1.1.4'

loop_
_geom_angle_atom_site_label_1
_geom_angle_atom_site_label_2
_geom_angle_atom_site_label_3
_geom_angle
C2 O3 H3 109.5
C4 O5 H5 109.5
C3 O4 H4 109.5
C1 O2 H2 109.5
O6 C4 O5 126.6(4)
O6 C4 C3 121.7(6)
O5 C4 C3 111.7(5)
O3 C2 C3 112.3(4)
O3 C2 C1 107.9(4)
C3 C2 C1 109.3(3)
O3 C2 H2A 109.1
C3 C2 H2A 109.1
C1 C2 H2A 109.1
O8 C5 O7 127.3(4)
O8 C5 C6 117.7(5)
O7 C5 C6 115.1(6)
O1 C1 O2 126.2(4)
O1 C1 C2 123.8(5)
O2 C1 C2 110.0(4)
O4 C3 C4 110.9(4)
O4 C3 C2 110.2(4)
C4 C3 C2 110.3(3)
O4 C3 H3A 108.5
C4 C3 H3A 108.5
C2 C3 H3A 108.5
C6 N1 H1A 109.5
C6 N1 H1B 109.5
H1A N1 H1B 109.5
C6 N1 H1C 109.5
H1A N1 H1C 109.5
H1B N1 H1C 109.5
N1 C6 C5 110.3(4)
N1 C6 H6A 109.6
C5 C6 H6A 109.6
N1 C6 H6B 109.6
C5 C6 H6B 109.6
H6A C6 H6B 108.1

loop_
_geom_bond_atom_site_label_1
_geom_bond_atom_site_label_2
_geom_bond_distance
O3 C2 1.413(6)
O3 H3 0.8200
O5 C4 1.286(7)
O5 H5 0.8200
O4 C3 1.409(6)
O4 H4 0.8200
O1 C1 1.199(6)
O2 C1 1.290(7)
O2 H2 0.8200
O6 C4 1.222(8)
O8 C5 1.238(7)
C4 C3 1.521(5)
O7 C5 1.269(8)
C2 C3 1.530(6)
C2 C1 1.530(5)
C2 H2A 0.9800
C5 C6 1.515(5)
C3 H3A 0.9800
N1 C6 1.471(7)
N1 H1A 0.8900
N1 H1B 0.8900
N1 H1C 0.8900
C6 H6A 0.9700
C6 H6B 0.9700

loop_
_geom_hbond_atom_site_label_D
_geom_hbond_atom_site_label_H
_geom_hbond_atom_site_label_A
_geom_hbond_distance_DH
_geom_hbond_distance_HA
_geom_hbond_distance_DA
_geom_hbond_angle_DHA
_geom_hbond_site_symmetry_A
O3 H3 O4 0.82 1.90 2.718(4) 176.8 1_655
O5 H5 O7 0.82 1.74 2.552(4) 169.3 1_655
O4 H4 O3 0.82 2.10 2.761(6) 138.1 3_556
O2 H2 O8 0.82 1.76 2.553(4) 163.2 3_466
N1 H1C O1 0.89 2.26 2.955(6) 134.6 4_566
N1 H1A O6 0.89 2.16 2.923(4) 143.0 2_656
N1 H1B O7 0.89 2.19 2.951(8) 142.7 2_556

loop_
_geom_torsion_atom_site_label_1
_geom_torsion_atom_site_label_2
_geom_torsion_atom_site_label_3
_geom_torsion_atom_site_label_4
_geom_torsion
O3 C2 C1 O1 -1.7(7)
C3 C2 C1 O1 -124.0(6)
O3 C2 C1 O2 177.5(4)
C3 C2 C1 O2 55.2(6)
O6 C4 C3 O4 5.4(7)
O5 C4 C3 O4 -175.4(4)
O6 C4 C3 C2 -117.0(6)
O5 C4 C3 C2 62.2(6)
O3 C2 C3 O4 -64.6(4)
C1 C2 C3 O4 55.0(6)
O3 C2 C3 C4 58.1(6)
C1 C2 C3 C4 177.8(6)
O8 C5 C6 N1 22.9(7)
O7 C5 C6 N1 -158.0(5)
